data_4075328
loop_
_publ_author_name
'Lo, Hiu-Suet'
'Yip, Sung-Kong'
'Wong, Keith Man-Chung'
'Zhu, Nianyong'
'Yam, Vivian Wing-Wah'

_publ_section_title
;
 Selective Luminescence Chemosensing of Potassium Ions Based on a Novel
 Platinum(II) Alkynylcalix[4]crown-5 Complex
;
_journal_issue 15
_journal_name_full Organometallics
_journal_page_first 3537
_journal_paper_doi 10.1021/om060218f
_journal_volume 25
_journal_year 2006
_chemical_formula_moiety 'C105 H128 Cl18 F12 N6 O7 P2 Pt2'
_chemical_formula_sum 'C105 H128 Cl18 F12 N6 O7 P2 Pt2'
_chemical_formula_weight 2904.35
_chemical_name_systematic
;
 ?
;
_space_group_IT_number 2
_symmetry_cell_setting triclinic
_symmetry_space_group_name_Hall '-P 1'
_symmetry_space_group_name_H-M 'P -1'
_atom_sites_solution_hydrogens geom
_atom_sites_solution_primary direct
_atom_sites_solution_secondary difmap
_audit_creation_method SHELXL-97
_cell_angle_alpha 112.88(3)
_cell_angle_beta 108.73(3)
_cell_angle_gamma 91.46(3)
_cell_formula_units_Z 2
_cell_length_a 15.395(3)
_cell_length_b 20.705(4)
_cell_length_c 23.424(5)
_cell_measurement_reflns_used 0
_cell_measurement_temperature 243(2)
_cell_measurement_theta_max 0
_cell_measurement_theta_min 0
_cell_volume 6417(3)
_computing_cell_refinement Scalepack
_computing_data_collection marcontrol
_computing_data_reduction Denzo
_computing_molecular_graphics 'Ortep-3 for Windows (Farrugia, 1997)'
_computing_publication_material 'WinGX publication routines (Farrugia, 1999)'
_computing_structure_refinement 'SHELXL-97 (Sheldrick, 1997)'
_computing_structure_solution SIR-97
_diffrn_ambient_temperature 243(2)
_diffrn_measured_fraction_theta_full 0.703
_diffrn_measured_fraction_theta_max 0.703
_diffrn_measurement_device_type 'marresearch IPDS mar300'
_diffrn_measurement_method Oscillation
_diffrn_radiation_monochromator graphite
_diffrn_radiation_source 'fine-focus sealed tube'
_diffrn_radiation_type MoK\a
_diffrn_radiation_wavelength 0.71073
_diffrn_reflns_av_R_equivalents 0.0573
_diffrn_reflns_av_sigmaI/netI 0.1367
_diffrn_reflns_limit_h_max 16
_diffrn_reflns_limit_h_min -16
_diffrn_reflns_limit_k_max 23
_diffrn_reflns_limit_k_min -21
_diffrn_reflns_limit_l_max 27
_diffrn_reflns_limit_l_min -27
_diffrn_reflns_number 34663
_diffrn_reflns_theta_full 25.35
_diffrn_reflns_theta_max 25.35
_diffrn_reflns_theta_min 1.13
_exptl_absorpt_coefficient_mu 2.645
_exptl_absorpt_correction_type none
_exptl_crystal_colour orange
_exptl_crystal_density_diffrn 1.503
_exptl_crystal_density_method 'not measured'
_exptl_crystal_description prism
_exptl_crystal_F_000 2912
_exptl_crystal_size_max 0.6
_exptl_crystal_size_mid 0.3
_exptl_crystal_size_min 0.08
_refine_diff_density_max 1.520
_refine_diff_density_min -1.472
_refine_diff_density_rms 0.192
_refine_ls_extinction_method none
_refine_ls_goodness_of_fit_ref 0.954
_refine_ls_hydrogen_treatment mixed
_refine_ls_matrix_type full
_refine_ls_number_parameters 1162
_refine_ls_number_reflns 16532
_refine_ls_number_restraints 142
_refine_ls_restrained_S_all 0.957
_refine_ls_R_factor_all 0.1100
_refine_ls_R_factor_gt 0.0664
_refine_ls_shift/su_max 0.001
_refine_ls_shift/su_mean 0.000
_refine_ls_structure_factor_coef Fsqd
_refine_ls_weighting_details 'calc w=1/[\s^2^(Fo^2^)+(0.1123P)^2^+0.0000P] where P=(Fo^2^+2Fc^2^)/3'
_refine_ls_weighting_scheme calc
_refine_ls_wR_factor_gt 0.1799
_refine_ls_wR_factor_ref 0.2006
_reflns_number_gt 9473
_reflns_number_total 16532
_reflns_threshold_expression >2sigma(I)
_cod_data_source_file om060218fsi20060307_094415.cif
_cod_data_source_block mar1142a
_cod_original_cell_volume 6417(2)
_cod_database_code 4075328

loop_
_symmetry_equiv_pos_as_xyz
'x, y, z'
'-x, -y, -z'

loop_
_atom_site_label
_atom_site_type_symbol
_atom_site_fract_x
_atom_site_fract_y
_atom_site_fract_z
_atom_site_U_iso_or_equiv
_atom_site_adp_type
_atom_site_occupancy
_atom_site_symmetry_multiplicity
_atom_site_calc_flag
_atom_site_refinement_flags
_atom_site_disorder_assembly
_atom_site_disorder_group
Pt1 Pt 0.55060(4) 0.39718(2) 0.45160(2) 0.04598(18) Uani 1 1 d . . .
Pt2 Pt 0.55740(4) -0.03837(2) 0.22262(2) 0.0520(2) Uani 1 1 d . . .
O1 O 0.3534(6) 0.2494(4) 0.0031(4) 0.058(2) Uani 1 1 d . . .
O2 O 0.1632(6) 0.2007(4) 0.0080(4) 0.054(2) Uani 1 1 d . . .
O3 O 0.2343(6) 0.3545(4) 0.0492(4) 0.064(3) Uani 1 1 d . . .
O4 O 0.1113(12) 0.3693(7) -0.0622(6) 0.143(6) Uani 1 1 d . . .
O5 O 0.0949(10) 0.2504(7) -0.1857(6) 0.129(5) Uani 1 1 d . . .
O6 O 0.1338(8) 0.1082(5) -0.2012(5) 0.083(3) Uani 1 1 d . . .
O7 O 0.2514(7) 0.1023(4) -0.0822(4) 0.066(3) Uani 1 1 d . . .
N1 N 0.6133(7) 0.4992(4) 0.4955(5) 0.044(2) Uani 1 1 d . . .
N2 N 0.6262(7) 0.4032(5) 0.5392(5) 0.046(3) Uani 1 1 d . . .
N3 N 0.5182(7) 0.2957(5) 0.4359(5) 0.051(3) Uani 1 1 d . . .
N4 N 0.6339(7) 0.0573(5) 0.2904(5) 0.056(3) Uani 1 1 d . . .
N5 N 0.6405(7) -0.0677(5) 0.2884(5) 0.052(3) Uani 1 1 d . . .
N6 N 0.5100(7) -0.1441(5) 0.1755(5) 0.052(3) Uani 1 1 d . . .
C1 C 0.6045(9) 0.5478(6) 0.4705(6) 0.045(3) Uani 1 1 d . . .
H1 H 0.5579 0.5361 0.4288 0.054 Uiso 1 1 calc R . .
C2 C 0.6599(10) 0.6143(7) 0.5023(6) 0.058(4) Uani 1 1 d . . .
H2 H 0.6521 0.6454 0.4813 0.070 Uiso 1 1 calc R . .
C3 C 0.7272(9) 0.6353(6) 0.5654(7) 0.056(4) Uani 1 1 d . . .
C4 C 0.7315(10) 0.5863(7) 0.5939(7) 0.062(4) Uani 1 1 d . . .
H4 H 0.7724 0.5991 0.6376 0.074 Uiso 1 1 calc R . .
C5 C 0.6750(9) 0.5181(6) 0.5576(6) 0.047(3) Uani 1 1 d . . .
C6 C 0.6800(9) 0.4649(6) 0.5850(6) 0.046(3) Uani 1 1 d . . .
C7 C 0.7325(9) 0.4690(6) 0.6469(6) 0.055(4) Uani 1 1 d . . .
H7 H 0.7714 0.5120 0.6794 0.066 Uiso 1 1 calc R . .
C8 C 0.7286(9) 0.4108(6) 0.6618(6) 0.053(3) Uani 1 1 d . A .
C9 C 0.6675(9) 0.3475(7) 0.6109(6) 0.056(4) Uani 1 1 d . . .
H9 H 0.6633 0.3073 0.6198 0.067 Uiso 1 1 calc R . .
C10 C 0.6157(9) 0.3429(6) 0.5510(6) 0.049(3) Uani 1 1 d . . .
C11 C 0.5541(9) 0.2820(6) 0.4912(6) 0.051(3) Uani 1 1 d . . .
C12 C 0.5338(9) 0.2173(7) 0.4899(7) 0.058(4) Uani 1 1 d . . .
H12 H 0.5579 0.2106 0.5291 0.070 Uiso 1 1 calc R . .
C13 C 0.4773(10) 0.1604(7) 0.4311(7) 0.063(4) Uani 1 1 d . . .
C14 C 0.4469(10) 0.1748(7) 0.3759(7) 0.067(4) Uani 1 1 d . . .
H14 H 0.4099 0.1381 0.3349 0.080 Uiso 1 1 calc R . .
C15 C 0.4688(10) 0.2407(7) 0.3790(7) 0.064(4) Uani 1 1 d . . .
H15 H 0.4483 0.2476 0.3397 0.077 Uiso 1 1 calc R . .
C16 C 0.7917(10) 0.7043(6) 0.6013(7) 0.065(4) Uani 1 1 d . . .
C17 C 0.8830(17) 0.6898(12) 0.5950(12) 0.163(9) Uiso 1 1 d . . .
H17A H 0.9268 0.7341 0.6170 0.244 Uiso 1 1 calc R . .
H17B H 0.8753 0.6678 0.5484 0.244 Uiso 1 1 calc R . .
H17C H 0.9064 0.6580 0.6155 0.244 Uiso 1 1 calc R . .
C18 C 0.7548(13) 0.7576(9) 0.5703(9) 0.113(6) Uiso 1 1 d . . .
H18A H 0.6974 0.7696 0.5774 0.169 Uiso 1 1 calc R . .
H18B H 0.7430 0.7358 0.5231 0.169 Uiso 1 1 calc R . .
H18C H 0.8010 0.8006 0.5914 0.169 Uiso 1 1 calc R . .
C19 C 0.8099(14) 0.7347(10) 0.6736(10) 0.121(7) Uiso 1 1 d . . .
H19A H 0.7537 0.7489 0.6814 0.182 Uiso 1 1 calc R . .
H19B H 0.8591 0.7759 0.6964 0.182 Uiso 1 1 calc R . .
H19C H 0.8287 0.6992 0.6904 0.182 Uiso 1 1 calc R . .
C20 C 0.7903(11) 0.4131(6) 0.7292(7) 0.077(5) Uani 1 1 d D . .
C21 C 0.7645(18) 0.3435(10) 0.7372(13) 0.062(7) Uiso 0.50 1 d PD A 1
H21A H 0.7663 0.3020 0.6997 0.094 Uiso 0.50 1 calc PR A 1
H21B H 0.7024 0.3411 0.7389 0.094 Uiso 0.50 1 calc PR A 1
H21C H 0.8088 0.3447 0.7779 0.094 Uiso 0.50 1 calc PR A 1
C22 C 0.783(3) 0.4787(12) 0.7874(15) 0.121(13) Uiso 0.50 1 d PD A 1
H22A H 0.8222 0.4789 0.8292 0.181 Uiso 0.50 1 calc PR A 1
H22B H 0.7186 0.4766 0.7851 0.181 Uiso 0.50 1 calc PR A 1
H22C H 0.8026 0.5217 0.7844 0.181 Uiso 0.50 1 calc PR A 1
C23 C 0.8929(18) 0.4156(17) 0.7306(19) 0.129(14) Uiso 0.50 1 d PD A 1
H23A H 0.8964 0.3737 0.6942 0.193 Uiso 0.50 1 calc PR A 1
H23B H 0.9340 0.4168 0.7724 0.193 Uiso 0.50 1 calc PR A 1
H23C H 0.9119 0.4579 0.7262 0.193 Uiso 0.50 1 calc PR A 1
C21' C 0.841(2) 0.3482(14) 0.723(2) 0.17(2) Uiso 0.50 1 d PD A 2
H21D H 0.8791 0.3534 0.7674 0.255 Uiso 0.50 1 calc PR A 2
H21E H 0.8802 0.3458 0.6977 0.255 Uiso 0.50 1 calc PR A 2
H21F H 0.7952 0.3049 0.7014 0.255 Uiso 0.50 1 calc PR A 2
C22' C 0.8669(19) 0.4834(12) 0.7734(15) 0.094(10) Uiso 0.50 1 d PD A 2
H22D H 0.9037 0.4819 0.8150 0.142 Uiso 0.50 1 calc PR A 2
H22E H 0.8365 0.5248 0.7823 0.142 Uiso 0.50 1 calc PR A 2
H22F H 0.9073 0.4863 0.7497 0.142 Uiso 0.50 1 calc PR A 2
C23' C 0.725(2) 0.4165(18) 0.7699(17) 0.129(14) Uiso 0.50 1 d PD A 2
H23D H 0.7618 0.4182 0.8129 0.194 Uiso 0.50 1 calc PR A 2
H23E H 0.6769 0.3746 0.7459 0.194 Uiso 0.50 1 calc PR A 2
H23F H 0.6968 0.4588 0.7760 0.194 Uiso 0.50 1 calc PR A 2
C24 C 0.4507(11) 0.0874(7) 0.4287(8) 0.074(4) Uani 1 1 d . . .
C25 C 0.5105(14) 0.0370(10) 0.3978(10) 0.120(7) Uiso 1 1 d . . .
H25A H 0.5759 0.0567 0.4236 0.180 Uiso 1 1 calc R . .
H25B H 0.4970 0.0313 0.3526 0.180 Uiso 1 1 calc R . .
H25C H 0.4965 -0.0090 0.3977 0.180 Uiso 1 1 calc R . .
C26 C 0.3482(13) 0.0584(10) 0.3878(10) 0.115(6) Uiso 1 1 d . . .
H26A H 0.3325 0.0119 0.3861 0.172 Uiso 1 1 calc R . .
H26B H 0.3354 0.0544 0.3431 0.172 Uiso 1 1 calc R . .
H26C H 0.3110 0.0905 0.4080 0.172 Uiso 1 1 calc R . .
C27 C 0.4677(12) 0.0909(9) 0.4993(9) 0.098(5) Uiso 1 1 d . . .
H27A H 0.5331 0.1083 0.5266 0.147 Uiso 1 1 calc R . .
H27B H 0.4502 0.0437 0.4956 0.147 Uiso 1 1 calc R . .
H27C H 0.4304 0.1228 0.5195 0.147 Uiso 1 1 calc R . .
C28 C 0.6246(10) 0.1202(7) 0.2885(7) 0.068(4) Uani 1 1 d . . .
H28 H 0.5750 0.1234 0.2542 0.082 Uiso 1 1 calc R . .
C29 C 0.6862(11) 0.1802(7) 0.3359(8) 0.076(5) Uani 1 1 d . . .
H29 H 0.6775 0.2238 0.3332 0.091 Uiso 1 1 calc R . .
C30 C 0.7597(10) 0.1795(6) 0.3868(7) 0.056(4) Uani 1 1 d . . .
C31 C 0.7660(10) 0.1144(6) 0.3893(7) 0.062(4) Uani 1 1 d . . .
H31 H 0.8146 0.1109 0.4239 0.074 Uiso 1 1 calc R . .
C32 C 0.7038(10) 0.0551(6) 0.3429(6) 0.055(4) Uani 1 1 d . . .
C33 C 0.7052(9) -0.0184(6) 0.3421(6) 0.048(3) Uani 1 1 d . . .
C34 C 0.7678(9) -0.0365(6) 0.3889(6) 0.055(4) Uani 1 1 d . . .
H34 H 0.8135 -0.0018 0.4272 0.066 Uiso 1 1 calc R . .
C35 C 0.7600(9) -0.1093(7) 0.3766(7) 0.056(4) Uani 1 1 d . . .
C36 C 0.6910(9) -0.1581(6) 0.3208(6) 0.053(3) Uani 1 1 d . . .
H36 H 0.6838 -0.2063 0.3133 0.064 Uiso 1 1 calc R . .
C37 C 0.6319(10) -0.1368(6) 0.2754(6) 0.055(4) Uani 1 1 d . . .
C38 C 0.5576(9) -0.1814(6) 0.2104(6) 0.052(3) Uani 1 1 d . . .
C39 C 0.5377(10) -0.2553(7) 0.1830(7) 0.061(4) Uani 1 1 d . . .
H39 H 0.5706 -0.2800 0.2068 0.073 Uiso 1 1 calc R . .
C40 C 0.4694(10) -0.2931(7) 0.1204(7) 0.060(4) Uani 1 1 d . . .
C41 C 0.4241(10) -0.2541(8) 0.0874(7) 0.070(4) Uani 1 1 d . . .
H41 H 0.3788 -0.2778 0.0445 0.084 Uiso 1 1 calc R . .
C42 C 0.4449(10) -0.1801(7) 0.1167(7) 0.063(4) Uani 1 1 d . . .
H42 H 0.4112 -0.1549 0.0938 0.075 Uiso 1 1 calc R . .
C43 C 0.8307(10) 0.2454(7) 0.4367(8) 0.068(4) Uani 1 1 d . . .
C44 C 0.8634(15) 0.2840(11) 0.4009(11) 0.136(8) Uiso 1 1 d . . .
H44A H 0.8098 0.2941 0.3721 0.204 Uiso 1 1 calc R . .
H44B H 0.8962 0.2540 0.3746 0.204 Uiso 1 1 calc R . .
H44C H 0.9047 0.3282 0.4335 0.204 Uiso 1 1 calc R . .
C45 C 0.7843(15) 0.2923(10) 0.4805(10) 0.127(7) Uiso 1 1 d . . .
H45A H 0.7292 0.3030 0.4535 0.191 Uiso 1 1 calc R . .
H45B H 0.8270 0.3363 0.5120 0.191 Uiso 1 1 calc R . .
H45C H 0.7666 0.2682 0.5043 0.191 Uiso 1 1 calc R . .
C46 C 0.9164(13) 0.2314(9) 0.4812(9) 0.111(6) Uiso 1 1 d . . .
H46A H 0.9574 0.2762 0.5126 0.167 Uiso 1 1 calc R . .
H46B H 0.9487 0.2013 0.4544 0.167 Uiso 1 1 calc R . .
H46C H 0.8982 0.2077 0.5051 0.167 Uiso 1 1 calc R . .
C47 C 0.8255(10) -0.1311(6) 0.4281(7) 0.068(4) Uani 1 1 d . . .
C48 C 0.9182(12) -0.0822(9) 0.4665(9) 0.103(6) Uiso 1 1 d . . .
H48A H 0.9465 -0.0795 0.4358 0.155 Uiso 1 1 calc R . .
H48B H 0.9586 -0.1003 0.4959 0.155 Uiso 1 1 calc R . .
H48C H 0.9092 -0.0350 0.4925 0.155 Uiso 1 1 calc R . .
C49 C 0.7820(14) -0.1309(10) 0.4766(10) 0.114(6) Uiso 1 1 d . . .
H49A H 0.8248 -0.1429 0.5102 0.170 Uiso 1 1 calc R . .
H49B H 0.7250 -0.1658 0.4536 0.170 Uiso 1 1 calc R . .
H49C H 0.7677 -0.0841 0.4976 0.170 Uiso 1 1 calc R . .
C50 C 0.8465(13) -0.2069(9) 0.3931(9) 0.109(6) Uiso 1 1 d . . .
H50A H 0.8753 -0.2068 0.3619 0.163 Uiso 1 1 calc R . .
H50B H 0.7888 -0.2410 0.3695 0.163 Uiso 1 1 calc R . .
H50C H 0.8884 -0.2201 0.4261 0.163 Uiso 1 1 calc R . .
C51 C 0.4486(12) -0.3737(7) 0.0913(7) 0.078(5) Uani 1 1 d . . .
C52 C 0.3930(14) -0.4065(9) 0.0167(9) 0.116(6) Uiso 1 1 d . . .
H52A H 0.3799 -0.4579 0.0004 0.174 Uiso 1 1 calc R . .
H52B H 0.4289 -0.3941 -0.0059 0.174 Uiso 1 1 calc R . .
H52C H 0.3349 -0.3884 0.0083 0.174 Uiso 1 1 calc R . .
C53 C 0.3929(13) -0.3946(9) 0.1248(9) 0.105(6) Uiso 1 1 d . . .
H53A H 0.4280 -0.3752 0.1721 0.158 Uiso 1 1 calc R . .
H53B H 0.3793 -0.4460 0.1070 0.158 Uiso 1 1 calc R . .
H53C H 0.3351 -0.3760 0.1171 0.158 Uiso 1 1 calc R . .
C54 C 0.5318(14) -0.4088(10) 0.1038(10) 0.121(7) Uiso 1 1 d . . .
H54A H 0.5681 -0.3881 0.1510 0.182 Uiso 1 1 calc R . .
H54B H 0.5696 -0.4016 0.0800 0.182 Uiso 1 1 calc R . .
H54C H 0.5117 -0.4593 0.0886 0.182 Uiso 1 1 calc R . .
C55 C 0.4732(8) 0.3912(6) 0.3634(6) 0.047(3) Uani 1 1 d . . .
C56 C 0.4275(9) 0.3861(6) 0.3095(6) 0.048(3) Uani 1 1 d . . .
C57 C 0.3754(9) 0.3789(6) 0.2429(6) 0.043(3) Uani 1 1 d . . .
C58 C 0.2827(10) 0.3520(6) 0.2122(6) 0.052(3) Uani 1 1 d . . .
H58 H 0.2509 0.3395 0.2356 0.062 Uiso 1 1 calc R . .
C59 C 0.2336(9) 0.3425(6) 0.1481(6) 0.050(3) Uani 1 1 d . . .
C60 C 0.2859(12) 0.3617(6) 0.1151(6) 0.062(4) Uani 1 1 d . . .
C61 C 0.3791(9) 0.3815(5) 0.1406(6) 0.043(3) Uani 1 1 d . . .
C62 C 0.4214(9) 0.3916(6) 0.2048(6) 0.050(3) Uani 1 1 d . . .
H62 H 0.4859 0.4082 0.2248 0.060 Uiso 1 1 calc R . .
C63 C 0.4343(10) 0.3911(6) 0.1008(6) 0.061(4) Uani 1 1 d . . .
H63A H 0.4768 0.4369 0.1265 0.074 Uiso 1 1 calc R . .
H63B H 0.3917 0.3920 0.0599 0.074 Uiso 1 1 calc R . .
C64 C 0.4908(10) 0.3310(8) 0.0832(7) 0.059(4) Uani 1 1 d . . .
C65 C 0.4488(10) 0.2635(8) 0.0362(7) 0.060(4) Uani 1 1 d . . .
C66 C 0.4974(10) 0.2078(7) 0.0219(6) 0.054(3) Uani 1 1 d . . .
C67 C 0.5949(13) 0.2223(10) 0.0574(9) 0.085(5) Uani 1 1 d . . .
H67 H 0.6297 0.1853 0.0498 0.102 Uiso 1 1 calc R . .
C68 C 0.6398(11) 0.2913(10) 0.1038(8) 0.080(5) Uani 1 1 d . . .
H68 H 0.7047 0.3015 0.1263 0.096 Uiso 1 1 calc R . .
C69 C 0.5872(12) 0.3431(9) 0.1153(8) 0.081(5) Uani 1 1 d . . .
H69 H 0.6171 0.3894 0.1464 0.097 Uiso 1 1 calc R . .
C70 C 0.4487(10) 0.1319(8) -0.0302(7) 0.071(4) Uani 1 1 d . . .
H70A H 0.4069 0.1347 -0.0705 0.085 Uiso 1 1 calc R . .
H70B H 0.4958 0.1041 -0.0420 0.085 Uiso 1 1 calc R . .
C71 C 0.3929(10) 0.0938(6) -0.0057(6) 0.052(3) Uani 1 1 d . . .
C72 C 0.2957(10) 0.0829(6) -0.0324(6) 0.051(3) Uani 1 1 d . . .
C73 C 0.2444(10) 0.0554(6) -0.0041(6) 0.053(4) Uani 1 1 d . . .
C74 C 0.2916(9) 0.0316(6) 0.0440(6) 0.053(3) Uani 1 1 d . . .
H74 H 0.2573 0.0121 0.0620 0.063 Uiso 1 1 calc R . .
C75 C 0.3878(11) 0.0362(6) 0.0660(6) 0.059(4) Uani 1 1 d . . .
C76 C 0.4380(10) 0.0695(7) 0.0401(7) 0.058(4) Uani 1 1 d . . .
H76 H 0.5033 0.0748 0.0551 0.070 Uiso 1 1 calc R . .
C77 C 0.4350(9) 0.0128(6) 0.1146(6) 0.054(4) Uani 1 1 d . . .
C78 C 0.4768(9) -0.0069(6) 0.1549(7) 0.059(4) Uani 1 1 d . . .
C79 C 0.1399(10) 0.0530(6) -0.0232(7) 0.065(4) Uani 1 1 d . . .
H79A H 0.1096 0.0052 -0.0345 0.078 Uiso 1 1 calc R . .
H79B H 0.1157 0.0630 -0.0624 0.078 Uiso 1 1 calc R . .
C80 C 0.1168(9) 0.1077(7) 0.0342(6) 0.056(4) Uani 1 1 d . . .
C81 C 0.1296(8) 0.1802(6) 0.0462(6) 0.049(3) Uani 1 1 d . . .
C82 C 0.1120(9) 0.2316(7) 0.1007(7) 0.061(4) Uani 1 1 d . . .
C83 C 0.0792(11) 0.2087(9) 0.1403(8) 0.077(4) Uani 1 1 d . . .
H83 H 0.0654 0.2424 0.1755 0.092 Uiso 1 1 calc R . .
C84 C 0.0669(11) 0.1388(9) 0.1289(8) 0.083(5) Uani 1 1 d . . .
H84 H 0.0468 0.1251 0.1570 0.099 Uiso 1 1 calc R . .
C85 C 0.0841(11) 0.0868(8) 0.0750(8) 0.076(5) Uani 1 1 d . . .
H85 H 0.0737 0.0384 0.0665 0.091 Uiso 1 1 calc R . .
C86 C 0.1288(9) 0.3107(6) 0.1143(6) 0.056(3) Uani 1 1 d . . .
H86A H 0.0957 0.3372 0.1430 0.067 Uiso 1 1 calc R . .
H86B H 0.1039 0.3155 0.0723 0.067 Uiso 1 1 calc R . .
C87 C 0.2053(11) 0.4221(7) 0.0505(6) 0.068(4) Uani 1 1 d . . .
H87A H 0.1479 0.4273 0.0603 0.081 Uiso 1 1 calc R . .
H87B H 0.2539 0.4623 0.0847 0.081 Uiso 1 1 calc R . .
C88 C 0.1897(15) 0.4203(9) -0.0153(9) 0.117(7) Uani 1 1 d . . .
H88A H 0.1801 0.4672 -0.0146 0.140 Uiso 1 1 calc R . .
H88B H 0.2444 0.4084 -0.0275 0.140 Uiso 1 1 calc R . .
C89 C 0.090(2) 0.3680(11) -0.1293(10) 0.215(17) Uani 1 1 d . . .
H89A H 0.0551 0.4058 -0.1333 0.258 Uiso 1 1 calc R . .
H89B H 0.1483 0.3758 -0.1364 0.258 Uiso 1 1 calc R . .
C90 C 0.0348(18) 0.2977(11) -0.1793(10) 0.181(14) Uani 1 1 d . . .
H90A H -0.0123 0.2831 -0.1647 0.217 Uiso 1 1 calc R . .
H90B H 0.0031 0.2998 -0.2219 0.217 Uiso 1 1 calc R . .
C91 C 0.0496(16) 0.1851(10) -0.2418(9) 0.120(7) Uani 1 1 d . . .
H91A H 0.0248 0.1932 -0.2821 0.144 Uiso 1 1 calc R . .
H91B H -0.0021 0.1632 -0.2358 0.144 Uiso 1 1 calc R . .
C92 C 0.1220(14) 0.1374(11) -0.2473(9) 0.115(7) Uani 1 1 d . . .
H92A H 0.1019 0.0993 -0.2923 0.138 Uiso 1 1 calc R . .
H92B H 0.1812 0.1650 -0.2385 0.138 Uiso 1 1 calc R . .
C93 C 0.2103(12) 0.0714(8) -0.1988(7) 0.080(5) Uani 1 1 d . . .
H93A H 0.2660 0.1038 -0.1890 0.096 Uiso 1 1 calc R . .
H93B H 0.1975 0.0319 -0.2423 0.096 Uiso 1 1 calc R . .
C94 C 0.2284(12) 0.0432(7) -0.1474(7) 0.083(5) Uani 1 1 d . . .
H94A H 0.1730 0.0107 -0.1569 0.100 Uiso 1 1 calc R . .
H94B H 0.2801 0.0166 -0.1478 0.100 Uiso 1 1 calc R . .
C95 C 0.3241(10) 0.2601(8) -0.0574(7) 0.070(4) Uani 1 1 d . . .
C96 C 0.0932(11) 0.1997(8) -0.0507(8) 0.082(5) Uani 1 1 d . . .
C97 C 0.3898(10) 0.2054(7) 0.1590(7) 0.074(4) Uani 1 1 d . . .
H97A H 0.3767 0.1671 0.1148 0.088 Uiso 1 1 calc R . .
H97B H 0.3654 0.2466 0.1531 0.088 Uiso 1 1 calc R . .
C98 C 0.6979(13) 0.4448(10) 0.3521(9) 0.118(7) Uani 1 1 d . . .
H98A H 0.6444 0.4263 0.3587 0.142 Uiso 1 1 calc R . .
H98B H 0.6821 0.4848 0.3405 0.142 Uiso 1 1 calc R . .
C99 C 0.049(4) 0.559(3) 0.682(3) 0.37(3) Uiso 1 1 d . . .
H99A H 0.0882 0.5290 0.6985 0.445 Uiso 1 1 calc R . .
H99B H 0.0879 0.5915 0.6747 0.445 Uiso 1 1 calc R . .
C100 C 0.894(3) 0.3554(14) 0.9795(10) 0.34(3) Uiso 1 1 d D . .
H10A H 0.8319 0.3300 0.9687 0.413 Uiso 1 1 calc R . .
H10B H 0.9359 0.3210 0.9719 0.413 Uiso 1 1 calc R . .
C101 C 0.3613(19) 0.8554(13) 0.2618(13) 0.229(14) Uiso 1 1 d D . .
H10C H 0.3339 0.8932 0.2872 0.275 Uiso 1 1 calc R . .
H10D H 0.4000 0.8757 0.2448 0.275 Uiso 1 1 calc R . .
C102 C 0.795(3) 0.6060(14) 0.2435(18) 0.40(3) Uiso 1 1 d D . .
H10E H 0.7992 0.6354 0.2199 0.475 Uiso 1 1 calc R . .
H10F H 0.7447 0.6168 0.2608 0.475 Uiso 1 1 calc R . .
C105 C 0.811(3) 0.1554(14) 0.0084(15) 0.267(18) Uiso 1 1 d D . .
H10G H 0.8516 0.1380 0.0390 0.321 Uiso 1 1 calc R . .
H10H H 0.7460 0.1415 0.0026 0.321 Uiso 1 1 calc R . .
C106 C 0.9264(19) -0.0339(17) -0.3258(15) 0.230(15) Uiso 1 1 d D . .
H10I H 0.9371 0.0178 -0.3110 0.276 Uiso 1 1 calc R . .
H10J H 0.8695 -0.0544 -0.3654 0.276 Uiso 1 1 calc R . .
P1 P 0.4229(4) 0.3661(3) 0.6724(3) 0.115(2) Uani 1 1 d . . .
P2 P 0.7978(5) 0.1269(3) 0.5875(3) 0.1095(18) Uani 1 1 d . . .
F1 F 0.3719(9) 0.3250(6) 0.7027(6) 0.141(4) Uiso 1 1 d . . .
F2 F 0.4397(12) 0.4328(9) 0.7374(9) 0.209(7) Uiso 1 1 d . . .
F3 F 0.3294(11) 0.3841(7) 0.6390(7) 0.173(5) Uiso 1 1 d . . .
F4 F 0.3955(13) 0.2978(10) 0.6058(10) 0.226(7) Uiso 1 1 d . . .
F5 F 0.5115(15) 0.3473(10) 0.7071(10) 0.237(8) Uiso 1 1 d . . .
F6 F 0.4716(10) 0.4089(7) 0.6466(7) 0.177(5) Uiso 1 1 d . . .
F7' F 0.8301(17) 0.1668(13) 0.6675(13) 0.136(8) Uiso 0.50 1 d P . .
F7 F 0.873(2) 0.1092(14) 0.5517(15) 0.137(10) Uiso 0.50 1 d P . .
F8 F 0.7263(15) 0.0533(11) 0.5324(11) 0.116(7) Uiso 0.50 1 d P . .
F8' F 0.882(2) 0.0814(14) 0.6107(15) 0.162(10) Uiso 0.50 1 d P . .
F9 F 0.7408(19) 0.1541(14) 0.5284(15) 0.146(9) Uiso 0.50 1 d P . .
F9' F 0.722(3) 0.0832(19) 0.5928(19) 0.201(13) Uiso 0.50 1 d P . .
F10' F 0.747(2) 0.1837(16) 0.5815(17) 0.158(10) Uiso 0.50 1 d P . .
F10 F 0.893(3) 0.187(2) 0.6136(19) 0.189(15) Uiso 0.50 1 d P . .
F11' F 0.821(2) 0.0950(15) 0.5266(16) 0.149(11) Uiso 0.50 1 d P . .
F11 F 0.825(2) 0.0891(15) 0.6327(15) 0.160(10) Uiso 0.50 1 d P . .
F12 F 0.7105(19) 0.1604(14) 0.6076(13) 0.145(9) Uiso 0.50 1 d P . .
F12' F 0.854(2) 0.1990(14) 0.6308(15) 0.132(10) Uiso 0.50 1 d P . .
Cl1 Cl 0.3322(3) 0.1774(2) 0.2012(2) 0.0917(13) Uani 1 1 d . . .
Cl2 Cl 0.5091(3) 0.2284(2) 0.2010(2) 0.0943(14) Uani 1 1 d . . .
Cl3 Cl 0.7176(5) 0.3801(4) 0.2884(3) 0.172(3) Uani 1 1 d . . .
Cl4 Cl 0.7920(5) 0.4751(4) 0.4249(3) 0.180(3) Uani 1 1 d . . .
Cl5 Cl -0.0528(10) 0.5036(7) 0.6029(7) 0.293(6) Uiso 1 1 d . . .
Cl6 Cl -0.0038(10) 0.6056(7) 0.7358(7) 0.310(6) Uiso 1 1 d . . .
Cl7 Cl 0.9365(9) 0.4206(7) 1.0605(6) 0.290(5) Uiso 1 1 d D . .
Cl8 Cl 0.8886(13) 0.4054(10) 0.9340(8) 0.418(9) Uiso 1 1 d D . .
Cl9 Cl 0.4248(11) 0.8164(9) 0.3096(8) 0.375(8) Uiso 1 1 d D . .
Cl10 Cl 0.2775(12) 0.7885(10) 0.1991(9) 0.423(9) Uiso 1 1 d D . .
Cl11 Cl 0.8989(13) 0.6191(8) 0.3060(8) 0.388(8) Uiso 1 1 d D . .
Cl12 Cl 0.7792(11) 0.5162(8) 0.1925(8) 0.373(8) Uiso 1 1 d D . .
Cl13 Cl 0.7497(13) 0.1169(9) 0.1215(9) 0.211(7) Uiso 0.50 1 d PD B 1
C103 C 0.828(5) 0.185(3) 0.1356(15) 0.34(5) Uiso 0.50 1 d PD B 1
H10K H 0.7972 0.2148 0.1135 0.414 Uiso 0.50 1 calc PR B 1
H10L H 0.8772 0.1678 0.1189 0.414 Uiso 0.50 1 calc PR B 1
Cl14 Cl 0.8724(17) 0.2335(11) 0.2193(11) 0.268(10) Uiso 0.50 1 d PD B 1
C104 C 0.805(2) 0.2082(17) 0.226(4) 0.30(5) Uiso 0.50 1 d PD C 2
H10M H 0.7963 0.2340 0.2686 0.363 Uiso 0.50 1 calc PR C 2
H10N H 0.8169 0.2423 0.2090 0.363 Uiso 0.50 1 calc PR C 2
Cl15 Cl 0.7123(12) 0.1446(10) 0.1713(10) 0.202(6) Uiso 0.50 1 d PD C 2
Cl16 Cl 0.8947(15) 0.1615(18) 0.2364(15) 0.355(15) Uiso 0.50 1 d PD C 2
Cl17 Cl 0.8386(17) 0.2462(12) 0.0386(12) 0.533(14) Uiso 1 1 d D . .
Cl18 Cl 0.8256(18) 0.1219(11) -0.0654(12) 0.536(14) Uiso 1 1 d D . .
Cl19 Cl 0.9152(14) -0.0540(11) -0.2653(10) 0.457(11) Uiso 1 1 d D . .
Cl20 Cl 1.0185(12) -0.0684(9) -0.3432(8) 0.367(8) Uiso 1 1 d D . .

loop_
_atom_site_aniso_label
_atom_site_aniso_U_11
_atom_site_aniso_U_22
_atom_site_aniso_U_33
_atom_site_aniso_U_23
_atom_site_aniso_U_13
_atom_site_aniso_U_12
Pt1 0.0514(4) 0.0514(3) 0.0398(3) 0.0253(2) 0.0143(3) 0.0102(2)
Pt2 0.0615(4) 0.0531(3) 0.0510(4) 0.0302(3) 0.0212(3) 0.0186(3)
O1 0.066(7) 0.060(5) 0.053(6) 0.027(4) 0.025(5) 0.014(5)
O2 0.059(6) 0.058(5) 0.055(6) 0.027(4) 0.027(5) 0.008(4)
O3 0.087(7) 0.058(5) 0.045(5) 0.032(4) 0.010(5) 0.019(5)
O4 0.214(16) 0.093(9) 0.079(9) 0.051(7) -0.021(10) 0.041(9)
O5 0.152(13) 0.110(10) 0.081(9) 0.048(8) -0.025(8) 0.030(9)
O6 0.091(8) 0.102(7) 0.055(7) 0.034(6) 0.022(6) 0.026(6)
O7 0.090(7) 0.071(6) 0.037(5) 0.028(5) 0.014(5) 0.028(5)
N1 0.044(7) 0.043(5) 0.040(6) 0.020(5) 0.007(5) 0.005(4)
N2 0.038(7) 0.049(6) 0.050(7) 0.022(5) 0.012(5) 0.009(5)
N3 0.053(7) 0.058(6) 0.039(6) 0.025(5) 0.007(6) 0.001(5)
N4 0.060(8) 0.054(6) 0.059(7) 0.033(5) 0.017(6) 0.017(5)
N5 0.058(8) 0.054(7) 0.049(7) 0.025(6) 0.021(6) 0.013(5)
N6 0.059(8) 0.052(6) 0.052(7) 0.030(5) 0.016(6) 0.010(5)
C1 0.054(9) 0.042(7) 0.043(8) 0.022(6) 0.017(7) 0.010(6)
C2 0.067(10) 0.076(9) 0.050(9) 0.039(7) 0.028(8) 0.017(8)
C3 0.064(10) 0.053(8) 0.061(9) 0.028(7) 0.029(8) 0.020(7)
C4 0.062(10) 0.076(9) 0.067(10) 0.036(8) 0.038(8) 0.029(8)
C5 0.043(8) 0.044(7) 0.049(8) 0.015(6) 0.017(7) 0.002(6)
C6 0.049(8) 0.045(7) 0.043(8) 0.018(6) 0.014(7) 0.014(6)
C7 0.078(10) 0.047(7) 0.038(8) 0.021(6) 0.011(7) 0.009(6)
C8 0.061(10) 0.055(8) 0.037(8) 0.015(6) 0.016(7) 0.016(7)
C9 0.071(10) 0.078(9) 0.039(8) 0.037(7) 0.028(7) 0.027(8)
C10 0.056(9) 0.056(8) 0.055(9) 0.036(7) 0.027(7) 0.018(6)
C11 0.049(9) 0.057(8) 0.046(8) 0.026(7) 0.010(7) 0.002(6)
C12 0.063(10) 0.066(9) 0.055(9) 0.039(7) 0.016(8) 0.012(7)
C13 0.065(10) 0.058(8) 0.066(10) 0.032(8) 0.018(8) 0.006(7)
C14 0.065(11) 0.074(9) 0.058(10) 0.036(8) 0.010(8) 0.004(7)
C15 0.070(11) 0.065(9) 0.051(9) 0.030(8) 0.006(8) -0.004(7)
C16 0.076(11) 0.047(7) 0.065(10) 0.019(7) 0.026(8) -0.004(7)
C20 0.117(14) 0.055(8) 0.056(9) 0.036(7) 0.012(9) 0.025(8)
C24 0.079(12) 0.061(9) 0.083(11) 0.038(8) 0.022(9) 0.015(7)
C28 0.079(11) 0.054(9) 0.080(11) 0.044(8) 0.020(9) 0.021(8)
C29 0.088(13) 0.054(9) 0.093(12) 0.042(9) 0.027(10) 0.023(8)
C30 0.074(11) 0.043(8) 0.059(9) 0.023(6) 0.034(8) 0.018(7)
C31 0.064(10) 0.053(8) 0.067(10) 0.023(7) 0.026(8) 0.011(7)
C32 0.068(10) 0.054(8) 0.054(9) 0.028(7) 0.027(8) 0.021(7)
C33 0.063(10) 0.047(7) 0.045(8) 0.026(6) 0.025(7) 0.018(7)
C34 0.066(10) 0.047(7) 0.049(8) 0.021(6) 0.017(7) 0.010(6)
C35 0.053(9) 0.064(9) 0.065(10) 0.040(7) 0.021(8) 0.017(7)
C36 0.059(10) 0.050(7) 0.061(9) 0.032(7) 0.023(8) 0.013(7)
C37 0.073(10) 0.051(8) 0.044(8) 0.026(6) 0.017(7) 0.011(7)
C38 0.069(10) 0.048(8) 0.054(9) 0.024(6) 0.036(8) 0.013(6)
C39 0.082(11) 0.060(9) 0.056(10) 0.034(7) 0.034(9) 0.010(7)
C40 0.081(11) 0.059(8) 0.055(10) 0.035(7) 0.031(8) -0.001(7)
C41 0.079(12) 0.080(10) 0.046(9) 0.029(8) 0.014(8) -0.008(8)
C42 0.051(10) 0.078(10) 0.056(10) 0.040(8) 0.001(8) -0.004(7)
C43 0.074(11) 0.051(8) 0.086(11) 0.029(7) 0.037(9) 0.017(7)
C47 0.085(11) 0.054(8) 0.068(10) 0.041(7) 0.010(8) 0.016(7)
C51 0.109(14) 0.063(9) 0.057(10) 0.024(7) 0.026(9) -0.017(8)
C55 0.035(8) 0.045(7) 0.047(8) 0.009(6) 0.009(7) -0.003(6)
C56 0.053(9) 0.044(7) 0.040(8) 0.014(6) 0.012(7) 0.009(6)
C57 0.056(10) 0.044(7) 0.031(7) 0.018(6) 0.017(7) 0.013(6)
C58 0.059(10) 0.051(7) 0.041(8) 0.017(6) 0.017(7) 0.008(7)
C59 0.047(9) 0.046(7) 0.051(9) 0.018(6) 0.013(7) 0.008(6)
C60 0.111(14) 0.034(7) 0.031(8) 0.016(6) 0.007(8) 0.024(7)
C61 0.043(9) 0.035(6) 0.040(8) 0.018(5) -0.002(7) -0.004(5)
C62 0.049(9) 0.041(7) 0.054(9) 0.023(6) 0.006(7) -0.003(6)
C63 0.091(12) 0.056(8) 0.040(8) 0.027(6) 0.020(8) -0.006(7)
C64 0.064(11) 0.080(10) 0.046(9) 0.039(8) 0.022(8) 0.009(8)
C65 0.042(10) 0.098(12) 0.050(9) 0.043(9) 0.016(8) 0.006(8)
C66 0.063(11) 0.071(9) 0.038(8) 0.029(7) 0.021(7) 0.022(8)
C67 0.093(15) 0.115(14) 0.086(13) 0.069(12) 0.047(11) 0.047(11)
C68 0.054(11) 0.109(14) 0.082(12) 0.055(11) 0.012(9) 0.013(10)
C69 0.066(13) 0.116(13) 0.066(11) 0.058(10) 0.007(9) -0.005(10)
C70 0.077(11) 0.113(12) 0.051(9) 0.046(9) 0.042(8) 0.046(9)
C71 0.076(11) 0.047(7) 0.044(8) 0.018(6) 0.037(8) 0.021(7)
C72 0.056(10) 0.050(7) 0.043(8) 0.018(6) 0.011(7) 0.015(6)
C73 0.063(10) 0.042(7) 0.041(8) 0.015(6) 0.004(7) 0.003(6)
C74 0.060(10) 0.042(7) 0.057(9) 0.024(6) 0.017(7) 0.014(6)
C75 0.074(11) 0.041(7) 0.047(8) 0.010(6) 0.014(8) 0.018(7)
C76 0.054(9) 0.065(8) 0.062(9) 0.031(7) 0.021(8) 0.025(7)
C77 0.068(10) 0.051(7) 0.041(8) 0.025(6) 0.009(7) 0.022(7)
C78 0.056(10) 0.055(8) 0.063(10) 0.020(7) 0.022(8) 0.013(7)
C79 0.080(12) 0.043(7) 0.059(9) 0.017(6) 0.015(8) 0.005(7)
C80 0.046(9) 0.060(8) 0.055(9) 0.025(7) 0.011(7) 0.004(6)
C81 0.040(8) 0.057(8) 0.044(8) 0.020(7) 0.010(7) 0.006(6)
C82 0.034(8) 0.070(9) 0.069(10) 0.027(8) 0.009(7) 0.006(6)
C83 0.072(12) 0.096(12) 0.067(11) 0.034(9) 0.029(9) 0.017(9)
C84 0.082(13) 0.100(13) 0.070(12) 0.044(10) 0.024(10) -0.006(9)
C85 0.079(12) 0.081(10) 0.073(11) 0.046(9) 0.018(9) 0.002(8)
C86 0.058(10) 0.061(8) 0.048(8) 0.020(6) 0.022(7) 0.022(7)
C87 0.092(12) 0.069(9) 0.045(8) 0.033(7) 0.015(8) 0.023(8)
C88 0.17(2) 0.084(12) 0.097(15) 0.063(11) 0.014(14) 0.046(13)
C89 0.38(4) 0.124(19) 0.074(15) 0.054(14) -0.02(2) 0.12(2)
C90 0.22(3) 0.126(17) 0.089(16) 0.012(13) -0.044(17) 0.100(18)
C91 0.17(2) 0.108(14) 0.070(13) 0.045(11) 0.016(13) 0.042(14)
C92 0.134(17) 0.186(19) 0.091(14) 0.106(14) 0.059(13) 0.090(15)
C93 0.091(13) 0.109(12) 0.042(9) 0.035(8) 0.019(9) 0.041(10)
C94 0.128(15) 0.070(9) 0.045(9) 0.020(8) 0.026(9) 0.034(9)
C95 0.068(11) 0.097(10) 0.049(9) 0.038(8) 0.014(8) 0.025(8)
C96 0.086(13) 0.097(11) 0.074(11) 0.056(9) 0.018(9) 0.017(9)
C97 0.092(13) 0.055(8) 0.078(11) 0.031(7) 0.030(9) 0.022(7)
C98 0.103(16) 0.132(15) 0.095(15) 0.022(12) 0.037(13) 0.021(12)
P1 0.119(5) 0.139(5) 0.096(4) 0.088(4) 0.006(3) -0.014(4)
P2 0.131(5) 0.101(4) 0.110(5) 0.034(3) 0.072(4) 0.019(3)
Cl1 0.107(4) 0.092(3) 0.066(3) 0.024(2) 0.029(3) 0.000(2)
Cl2 0.083(3) 0.096(3) 0.112(4) 0.056(3) 0.029(3) 0.022(2)
Cl3 0.145(6) 0.240(7) 0.092(4) 0.043(5) 0.028(4) 0.029(5)
Cl4 0.163(7) 0.195(6) 0.133(6) 0.022(5) 0.046(5) 0.078(5)

loop_
_atom_type_symbol
_atom_type_description
_atom_type_scat_dispersion_real
_atom_type_scat_dispersion_imag
_atom_type_scat_source
Pt Pt -1.7033 8.3905 'International Tables Vol C Tables 4.2.6.8 and 6.1.1.4'
O O 0.0106 0.0060 'International Tables Vol C Tables 4.2.6.8 and 6.1.1.4'
N N 0.0061 0.0033 'International Tables Vol C Tables 4.2.6.8 and 6.1.1.4'
C C 0.0033 0.0016 'International Tables Vol C Tables 4.2.6.8 and 6.1.1.4'
P P 0.1023 0.0942 'International Tables Vol C Tables 4.2.6.8 and 6.1.1.4'
F F 0.0171 0.0103 'International Tables Vol C Tables 4.2.6.8 and 6.1.1.4'
Cl Cl 0.1484 0.1585 'International Tables Vol C Tables 4.2.6.8 and 6.1.1.4'
H H 0.0000 0.0000 'International Tables Vol C Tables 4.2.6.8 and 6.1.1.4'

loop_
_geom_angle_atom_site_label_1
_geom_angle_atom_site_label_2
_geom_angle_atom_site_label_3
_geom_angle
N2 Pt1 C55 179.4(5)
N2 Pt1 N1 80.0(4)
C55 Pt1 N1 100.1(4)
N2 Pt1 N3 80.9(4)
C55 Pt1 N3 99.1(4)
N1 Pt1 N3 160.7(4)
N5 Pt2 C78 177.8(5)
N5 Pt2 N6 81.0(4)
C78 Pt2 N6 100.1(5)
N5 Pt2 N4 80.5(4)
C78 Pt2 N4 98.4(4)
N6 Pt2 N4 161.4(4)
C65 O1 C95 114.3(10)
C81 O2 C96 114.7(10)
C60 O3 C87 111.0(8)
C88 O4 C89 111.1(18)
C90 O5 C91 110.1(15)
C92 O6 C93 110.0(12)
C72 O7 C94 111.5(9)
C1 N1 C5 118.0(9)
C1 N1 Pt1 128.7(8)
C5 N1 Pt1 113.2(7)
C6 N2 C10 123.8(10)
C6 N2 Pt1 119.0(7)
C10 N2 Pt1 117.1(8)
C15 N3 C11 117.0(10)
C15 N3 Pt1 128.2(8)
C11 N3 Pt1 114.8(8)
C28 N4 C32 118.1(11)
C28 N4 Pt2 127.4(9)
C32 N4 Pt2 114.5(8)
C33 N5 C37 123.0(10)
C33 N5 Pt2 118.6(8)
C37 N5 Pt2 118.3(8)
C42 N6 C38 118.7(10)
C42 N6 Pt2 128.2(8)
C38 N6 Pt2 113.0(8)
N1 C1 C2 123.8(11)
C1 C2 C3 120.3(11)
C2 C3 C4 115.8(12)
C2 C3 C16 123.2(11)
C4 C3 C16 121.0(13)
C3 C4 C5 121.0(13)
N1 C5 C4 120.8(11)
N1 C5 C6 116.9(10)
C4 C5 C6 122.3(11)
N2 C6 C7 118.7(10)
N2 C6 C5 110.6(10)
C7 C6 C5 130.6(11)
C6 C7 C8 121.0(11)
C7 C8 C9 116.9(11)
C7 C8 C20 121.7(11)
C9 C8 C20 121.3(11)
C10 C9 C8 122.8(12)
C9 C10 N2 116.7(11)
C9 C10 C11 131.0(11)
N2 C10 C11 112.0(10)
C12 C11 N3 122.1(11)
C12 C11 C10 123.1(11)
N3 C11 C10 114.8(10)
C11 C12 C13 121.0(12)
C14 C13 C12 115.4(12)
C14 C13 C24 122.5(13)
C12 C13 C24 122.1(12)
C15 C14 C13 122.0(13)
N3 C15 C14 122.2(12)
C3 C16 C17 107.1(14)
C3 C16 C19 111.6(13)
C17 C16 C19 105.3(16)
C3 C16 C18 110.8(12)
C17 C16 C18 109.8(15)
C19 C16 C18 111.9(13)
C8 C20 C22 111.2(16)
C8 C20 C21' 113.8(19)
C22 C20 C21' 135(2)
C8 C20 C23 107.0(18)
C22 C20 C23 110.8(13)
C21' C20 C23 58.0(14)
C8 C20 C23' 107.1(18)
C22 C20 C23' 52.5(13)
C21' C20 C23' 109.6(13)
C23 C20 C23' 146(2)
C8 C20 C21 111.9(13)
C22 C20 C21 109.1(12)
C21' C20 C21 50.2(14)
C23 C20 C21 106.8(11)
C23' C20 C21 62.5(13)
C8 C20 C22' 113.1(14)
C22 C20 C22' 54.9(13)
C21' C20 C22' 107.8(13)
C23 C20 C22' 57.7(14)
C23' C20 C22' 105.1(12)
C21 C20 C22' 135.0(17)
C26 C24 C13 110.4(12)
C26 C24 C25 110.2(14)
C13 C24 C25 108.4(14)
C26 C24 C27 107.2(14)
C13 C24 C27 112.0(12)
C25 C24 C27 108.6(13)
N4 C28 C29 120.8(13)
C30 C29 C28 122.8(12)
C29 C30 C31 115.4(13)
C29 C30 C43 122.4(11)
C31 C30 C43 122.2(13)
C32 C31 C30 121.7(13)
C31 C32 N4 121.0(11)
C31 C32 C33 125.0(12)
N4 C32 C33 113.9(11)
N5 C33 C34 121.0(11)
N5 C33 C32 112.4(10)
C34 C33 C32 126.6(12)
C33 C34 C35 117.3(12)
C36 C35 C34 119.4(11)
C36 C35 C47 121.6(11)
C34 C35 C47 118.9(12)
C35 C36 C37 120.4(11)
N5 C37 C36 118.8(12)
N5 C37 C38 112.5(10)
C36 C37 C38 128.7(11)
C39 C38 N6 120.4(12)
C39 C38 C37 124.4(12)
N6 C38 C37 115.2(10)
C38 C39 C40 120.6(12)
C41 C40 C39 117.1(12)
C41 C40 C51 123.0(13)
C39 C40 C51 119.9(12)
C40 C41 C42 120.7(13)
N6 C42 C41 122.4(12)
C45 C43 C46 107.2(15)
C45 C43 C30 107.1(13)
C46 C43 C30 114.4(12)
C45 C43 C44 110.4(14)
C46 C43 C44 107.4(15)
C30 C43 C44 110.4(14)
C49 C47 C48 107.9(14)
C49 C47 C35 109.8(14)
C48 C47 C35 112.8(12)
C49 C47 C50 109.6(12)
C48 C47 C50 106.4(14)
C35 C47 C50 110.1(12)
C53 C51 C54 103.8(14)
C53 C51 C40 108.3(14)
C54 C51 C40 115.0(14)
C53 C51 C52 108.5(14)
C54 C51 C52 108.6(15)
C40 C51 C52 112.2(12)
C56 C55 Pt1 178.3(12)
C55 C56 C57 177.4(15)
C58 C57 C62 117.0(11)
C58 C57 C56 122.1(12)
C62 C57 C56 120.4(12)
C57 C58 C59 122.5(13)
C58 C59 C60 116.0(12)
C58 C59 C86 121.2(12)
C60 C59 C86 122.8(12)
C61 C60 C59 123.7(11)
C61 C60 O3 120.0(13)
C59 C60 O3 116.1(14)
C60 C61 C62 115.9(12)
C60 C61 C63 122.7(11)
C62 C61 C63 121.4(12)
C61 C62 C57 124.3(12)
C61 C63 C64 111.6(9)
C65 C64 C69 117.4(14)
C65 C64 C63 121.7(13)
C69 C64 C63 120.9(14)
C64 C65 C66 122.7(13)
C64 C65 O1 119.2(13)
C66 C65 O1 118.1(13)
C65 C66 C67 117.6(13)
C65 C66 C70 121.9(13)
C67 C66 C70 120.4(13)
C68 C67 C66 120.7(14)
C69 C68 C67 118.1(15)
C68 C69 C64 123.4(16)
C71 C70 C66 112.8(11)
C76 C71 C72 121.2(12)
C76 C71 C70 119.8(13)
C72 C71 C70 119.0(11)
O7 C72 C71 120.6(12)
O7 C72 C73 120.5(12)
C71 C72 C73 118.8(11)
C74 C73 C72 119.0(13)
C74 C73 C79 119.3(13)
C72 C73 C79 121.6(11)
C75 C74 C73 121.8(13)
C74 C75 C77 121.7(14)
C74 C75 C76 117.4(12)
C77 C75 C76 120.8(13)
C71 C76 C75 121.1(13)
C78 C77 C75 178.1(16)
C77 C78 Pt2 175.4(13)
C73 C79 C80 110.8(10)
C85 C80 C81 119.8(13)
C85 C80 C79 121.1(13)
C81 C80 C79 119.1(12)
O2 C81 C80 119.9(12)
O2 C81 C82 120.5(11)
C80 C81 C82 119.5(13)
C83 C82 C81 119.0(13)
C83 C82 C86 122.0(14)
C81 C82 C86 119.0(13)
C84 C83 C82 121.5(15)
C83 C84 C85 120.4(15)
C80 C85 C84 119.7(14)
C82 C86 C59 111.3(10)
C88 C87 O3 107.2(11)
O4 C88 C87 109.3(16)
C90 C89 O4 108(2)
O5 C90 C89 107(2)
O5 C91 C92 106.6(17)
O6 C92 C91 109.0(15)
O6 C93 C94 111.5(13)
O7 C94 C93 109.4(11)
Cl2 C97 Cl1 112.3(8)
Cl3 C98 Cl4 112.7(11)
Cl6 C99 Cl5 103(3)
Cl7 C100 Cl8 101.8(14)
Cl10 C101 Cl9 104.3(13)
Cl11 C102 Cl12 102.9(14)
Cl18 C105 Cl17 105.8(15)
Cl19 C106 Cl20 107.4(14)
F5 P1 F3 176.8(11)
F5 P1 F2 88.4(10)
F3 P1 F2 90.8(10)
F5 P1 F6 93.5(10)
F3 P1 F6 89.7(8)
F2 P1 F6 91.3(9)
F5 P1 F4 95.9(11)
F3 P1 F4 84.7(9)
F2 P1 F4 174.4(11)
F6 P1 F4 92.1(10)
F5 P1 F1 86.9(9)
F3 P1 F1 89.9(8)
F2 P1 F1 85.9(9)
F6 P1 F1 177.1(9)
F4 P1 F1 90.7(9)
F10' P2 F11' 106.2(18)
F10' P2 F12' 67.0(15)
F11' P2 F12' 109.9(18)
F10' P2 F11 139(2)
F11' P2 F11 114.2(17)
F12' P2 F11 102.0(16)
F10' P2 F9' 97.4(19)
F11' P2 F9' 116.9(19)
F12' P2 F9' 133(2)
F11 P2 F9' 60.6(15)
F10' P2 F7 116.8(18)
F11' P2 F7 29.2(14)
F12' P2 F7 88.5(16)
F11 P2 F7 101.3(16)
F9' P2 F7 135.3(18)
F10' P2 F7' 90.0(17)
F11' P2 F7' 150.4(17)
F12' P2 F7' 53.5(12)
F11 P2 F7' 56.3(13)
F9' P2 F7' 84.4(17)
F7 P2 F7' 121.2(15)
F10' P2 F8 105.0(15)
F11' P2 F8 67.7(14)
F12' P2 F8 171.0(14)
F11 P2 F8 86.7(14)
F9' P2 F8 49.7(14)
F7 P2 F8 92.0(14)
F7' P2 F8 132.6(13)
F10' P2 F12 43.6(13)
F11' P2 F12 137.5(17)
F12' P2 F12 86.9(16)
F11 P2 F12 99.0(17)
F9' P2 F12 57.5(15)
F7 P2 F12 159.7(15)
F7' P2 F12 70.6(12)
F8 P2 F12 89.6(13)
F10' P2 F10 84.8(18)
F11' P2 F10 83.2(18)
F12' P2 F10 29.0(16)
F11 P2 F10 103.9(18)
F9' P2 F10 158(2)
F7 P2 F10 59.6(15)
F7' P2 F10 73.5(16)
F8 P2 F10 150.9(17)
F12 P2 F10 114.7(18)
F10' P2 F9 41.0(13)
F11' P2 F9 66.8(15)
F12' P2 F9 91.3(14)
F11 P2 F9 164.9(16)
F9' P2 F9 104.9(17)
F7 P2 F9 86.1(15)
F7' P2 F9 130.4(14)
F8 P2 F9 79.8(12)
F12 P2 F9 74.2(14)
F10 P2 F9 91.2(15)
F10' P2 F8' 163.1(16)
F11' P2 F8' 78.7(16)
F12' P2 F8' 96.1(15)
F11 P2 F8' 41.2(13)
F9' P2 F8' 94.5(17)
F7 P2 F8' 60.2(14)
F7' P2 F8' 79.3(14)
F8 P2 F8' 91.9(12)
F12 P2 F8' 140.0(16)
F10 P2 F8' 79.7(16)
F9 P2 F8' 145.2(16)
F12' F7' F11 108(2)
F12' F7' P2 58.4(16)
F11 F7' P2 58.3(15)
F11' F7 P2 67(4)
F11' F7 F10 116(4)
P2 F7 F10 62.5(18)
F11' F7 F8' 106(4)
P2 F7 F8' 62.7(16)
F10 F7 F8' 82(2)
F9' F8 P2 60.7(18)
F9' F8 F11' 112(2)
P2 F8 F11' 52.0(12)
F11 F8' F7 117(3)
F11 F8' P2 61(2)
F7 F8' P2 57.1(14)
F10' F9 P2 58(2)
F10' F9 F11' 107(3)
P2 F9 F11' 51.0(13)
F8 F9' P2 70(2)
F8 F9' F12 108(3)
P2 F9' F12 65.3(18)
F8 F9' F11 98(3)
P2 F9' F11 59.4(18)
F12 F9' F11 104(3)
F9 F10' F12 123(4)
F9 F10' P2 81(2)
F12 F10' P2 77(2)
F9 F10' F12' 110(3)
F12 F10' F12' 100(3)
P2 F10' F12' 57.4(15)
F12' F10 F7 120(5)
F12' F10 P2 62(4)
F7 F10 P2 57.9(16)
F7 F11' P2 84(4)
F7 F11' F8 130(4)
P2 F11' F8 60.3(15)
F7 F11' F9 119(4)
P2 F11' F9 62.2(16)
F8 F11' F9 75.1(18)
F8' F11 F7' 107(3)
F8' F11 P2 78(2)
F7' F11 P2 65.4(16)
F8' F11 F9' 124(4)
F7' F11 F9' 89(2)
P2 F11 F9' 60.0(18)
F10' F12 F9' 112(3)
F10' F12 P2 60(2)
F9' F12 P2 57.2(17)
F10 F12' F7' 124(5)
F10 F12' P2 89(4)
F7' F12' P2 68.1(17)
F10 F12' F10' 117(5)
F7' F12' F10' 92(3)
P2 F12' F10' 55.6(14)
Cl13 C103 Cl14 106.0(16)
Cl15 C104 Cl16 103.5(16)

loop_
_geom_bond_atom_site_label_1
_geom_bond_atom_site_label_2
_geom_bond_distance
Pt1 N2 1.960(9)
Pt1 C55 1.978(13)
Pt1 N1 2.004(9)
Pt1 N3 2.007(9)
Pt2 N5 1.970(10)
Pt2 C78 2.015(14)
Pt2 N6 2.017(9)
Pt2 N4 2.017(10)
O1 C65 1.383(15)
O1 C95 1.449(14)
O2 C81 1.351(14)
O2 C96 1.441(15)
O3 C60 1.435(13)
O3 C87 1.472(13)
O4 C88 1.40(2)
O4 C89 1.49(2)
O5 C90 1.36(2)
O5 C91 1.423(19)
O6 C92 1.398(16)
O6 C93 1.417(16)
O7 C72 1.362(13)
O7 C94 1.461(15)
N1 C1 1.339(13)
N1 C5 1.349(14)
N2 C6 1.334(14)
N2 C10 1.398(13)
N3 C15 1.332(15)
N3 C11 1.378(14)
N4 C28 1.329(14)
N4 C32 1.366(15)
N5 C33 1.327(15)
N5 C37 1.336(14)
N6 C42 1.317(15)
N6 C38 1.391(14)
C1 C2 1.382(16)
C2 C3 1.393(17)
C3 C4 1.407(16)
C3 C16 1.480(17)
C4 C5 1.415(17)
C5 C6 1.467(15)
C6 C7 1.382(15)
C7 C8 1.384(15)
C8 C9 1.423(17)
C8 C20 1.541(17)
C9 C10 1.336(15)
C10 C11 1.471(17)
C11 C12 1.354(15)
C12 C13 1.400(17)
C13 C14 1.378(17)
C13 C24 1.530(17)
C14 C15 1.367(17)
C16 C17 1.49(3)
C16 C19 1.49(2)
C16 C18 1.57(2)
C20 C22 1.544(18)
C20 C21' 1.553(18)
C20 C23 1.569(18)
C20 C23' 1.576(18)
C20 C21 1.581(16)
C20 C22' 1.592(18)
C24 C26 1.52(2)
C24 C25 1.53(2)
C24 C27 1.56(2)
C28 C29 1.367(19)
C29 C30 1.360(18)
C30 C31 1.376(16)
C30 C43 1.512(18)
C31 C32 1.356(17)
C32 C33 1.516(15)
C33 C34 1.390(16)
C34 C35 1.414(16)
C35 C36 1.374(17)
C35 C47 1.529(16)
C36 C37 1.384(16)
C37 C38 1.487(17)
C38 C39 1.391(16)
C39 C40 1.393(17)
C40 C41 1.381(17)
C40 C51 1.517(18)
C41 C42 1.392(18)
C43 C45 1.50(2)
C43 C46 1.51(2)
C43 C44 1.54(2)
C47 C49 1.49(2)
C47 C48 1.51(2)
C47 C50 1.56(2)
C51 C53 1.49(2)
C51 C54 1.49(2)
C51 C52 1.53(2)
C55 C56 1.194(15)
C56 C57 1.453(16)
C57 C58 1.362(16)
C57 C62 1.394(16)
C58 C59 1.377(16)
C59 C60 1.424(19)
C59 C86 1.543(17)
C60 C61 1.347(18)
C61 C62 1.359(15)
C61 C63 1.508(18)
C63 C64 1.536(19)
C64 C65 1.374(18)
C64 C69 1.396(19)
C65 C66 1.381(18)
C66 C67 1.42(2)
C66 C70 1.542(18)
C67 C68 1.40(2)
C68 C69 1.36(2)
C70 C71 1.526(18)
C71 C76 1.358(16)
C71 C72 1.397(17)
C72 C73 1.411(18)
C73 C74 1.402(16)
C73 C79 1.520(18)
C74 C75 1.390(17)
C75 C77 1.406(17)
C75 C76 1.428(19)
C77 C78 1.180(16)
C79 C80 1.536(18)
C80 C85 1.405(19)
C80 C81 1.412(16)
C81 C82 1.420(18)
C82 C83 1.40(2)
C82 C86 1.540(17)
C83 C84 1.361(19)
C84 C85 1.41(2)
C87 C88 1.47(2)
C89 C90 1.48(3)
C91 C92 1.51(2)
C93 C94 1.486(18)
C97 Cl2 1.732(15)
C97 Cl1 1.758(15)
C98 Cl3 1.695(19)
C98 Cl4 1.714(18)
C99 Cl6 1.71(5)
C99 Cl5 1.90(5)
C100 Cl7 1.737(17)
C100 Cl8 1.739(17)
C101 Cl10 1.688(16)
C101 Cl9 1.703(16)
C102 Cl11 1.711(17)
C102 Cl12 1.733(17)
C105 Cl18 1.690(17)
C105 Cl17 1.716(16)
C106 Cl19 1.679(16)
C106 Cl20 1.699(16)
P1 F5 1.49(2)
P1 F3 1.534(15)
P1 F2 1.544(18)
P1 F6 1.545(15)
P1 F4 1.564(19)
P1 F1 1.623(13)
P2 F10' 1.46(3)
P2 F11' 1.48(3)
P2 F12' 1.49(3)
P2 F11 1.51(3)
P2 F9' 1.52(4)
P2 F7 1.61(3)
P2 F7' 1.62(3)
P2 F8 1.63(2)
P2 F12 1.64(3)
P2 F10 1.68(4)
P2 F9 1.69(3)
P2 F8' 1.70(3)
F7' F12' 1.40(3)
F7' F11 1.48(3)
F7 F11' 0.79(4)
F7 F10 1.64(4)
F7 F8' 1.66(4)
F8 F9' 1.33(4)
F8 F11' 1.74(4)
F8' F11 1.14(4)
F9 F10' 1.12(3)
F9 F11' 1.76(4)
F9' F12 1.53(4)
F9' F11 1.53(4)
F10' F12 1.17(3)
F10' F12' 1.62(4)
F10 F12' 0.82(4)
Cl13 C103 1.691(18)
C103 Cl14 1.699(18)
C104 Cl15 1.687(18)
C104 Cl16 1.709(18)
